data_7218454
loop_
_publ_author_name
'Coles, S. J.'
'Ellis, A. L.'
'Leung, K.'
'Sarson, J.'
'Threlfall, T. L.'
'Tizzard, G. J.'

_publ_section_title
;
 Relationships between the racemic structures of substituted mandelic
 acids containing 8- and 10-membered hydrogen bonded dimer rings
;
_journal_issue 47
_journal_name_full CrystEngComm
_journal_page_first 10816
_journal_paper_doi 10.1039/C4CE01832J
_journal_volume 16
_journal_year 2014
_chemical_formula_moiety 'C8 H7 I O3'
_chemical_formula_sum 'C8 H7 I O3'
_chemical_formula_weight 278.04
_chemical_name_systematic
;
 ?
;
_space_group_IT_number 2
_symmetry_cell_setting triclinic
_symmetry_space_group_name_Hall '-P 1'
_symmetry_space_group_name_H-M 'P -1'
_atom_sites_solution_hydrogens geom
_atom_sites_solution_primary direct
_atom_sites_solution_secondary difmap
_audit_creation_method SHELXL-97
_cell_angle_alpha 96.527(13)
_cell_angle_beta 92.909(13)
_cell_angle_gamma 90.058(13)
_cell_formula_units_Z 4
_cell_length_a 5.805(3)
_cell_length_b 10.732(6)
_cell_length_c 13.969(7)
_cell_measurement_reflns_used 2020
_cell_measurement_temperature 100(2)
_cell_measurement_theta_max 27.6
_cell_measurement_theta_min 3.3
_cell_volume 863.5(8)
_computing_cell_refinement
;
CrystalClear-SM Expert 2.0 r13 (Rigaku, 2011)
;
_computing_data_collection
;
CrystalClear-SM Expert 2.0 r11 (Rigaku, 2011)
;
_computing_data_reduction
;
CrystalClear-SM Expert 2.0 r13 (Rigaku, 2011)
;
_computing_molecular_graphics
;
MERCURY  (Bruno, Cole, Edgington, Kessler, Macrae, McCabe, Pearson and 
Taylor, 2002)
;
_computing_publication_material 'WINGX (Farrugia, 1998)'
_computing_structure_refinement 'SHELXL-97 (Sheldrick, 1997)'
_computing_structure_solution 'SUPERFLIP (Palatinus & Chapuis, 2007)'
_diffrn_ambient_temperature 100(2)
_diffrn_detector CCD
_diffrn_detector_area_resol_mean 28.5714
_diffrn_measured_fraction_theta_full 0.998
_diffrn_measured_fraction_theta_max 0.998
_diffrn_measurement_device
;
AFC12 (Right): Kappa 3 circle
;
_diffrn_measurement_device_type
;
Rigaku Saturn724+ (2x2 bin mode)
;
_diffrn_measurement_method 'profile data from \w-scans'
_diffrn_measurement_specimen_support Mitegen
_diffrn_radiation_monochromator Confocal
_diffrn_radiation_source 'Rotating Anode'
_diffrn_radiation_type MoK\a
_diffrn_radiation_wavelength 0.71075
_diffrn_reflns_av_R_equivalents 0.0735
_diffrn_reflns_av_sigmaI/netI 0.0790
_diffrn_reflns_limit_h_max 6
_diffrn_reflns_limit_h_min -6
_diffrn_reflns_limit_k_max 12
_diffrn_reflns_limit_k_min -12
_diffrn_reflns_limit_l_max 16
_diffrn_reflns_limit_l_min -16
_diffrn_reflns_number 10089
_diffrn_reflns_theta_full 25.03
_diffrn_reflns_theta_max 25.03
_diffrn_reflns_theta_min 3.32
_exptl_absorpt_coefficient_mu 3.671
_exptl_absorpt_correction_T_max 0.9642
_exptl_absorpt_correction_T_min 0.6671
_exptl_absorpt_correction_type multi-scan
_exptl_absorpt_process_details
;
CrystalClear-SM Expert 2.0 r13 (Rigaku, 2011)
;
_exptl_crystal_colour Colourless
_exptl_crystal_density_diffrn 2.139
_exptl_crystal_density_method 'not measured'
_exptl_crystal_description Platelet
_exptl_crystal_F_000 528
_exptl_crystal_size_max 0.12
_exptl_crystal_size_mid 0.10
_exptl_crystal_size_min 0.01
_refine_diff_density_max 0.917
_refine_diff_density_min -1.024
_refine_diff_density_rms 0.148
_refine_ls_extinction_method none
_refine_ls_goodness_of_fit_ref 1.090
_refine_ls_hydrogen_treatment constr
_refine_ls_matrix_type full
_refine_ls_number_parameters 270
_refine_ls_number_reflns 3043
_refine_ls_number_restraints 414
_refine_ls_restrained_S_all 1.024
_refine_ls_R_factor_all 0.0799
_refine_ls_R_factor_gt 0.0602
_refine_ls_shift/su_max 0.001
_refine_ls_shift/su_mean 0.000
_refine_ls_structure_factor_coef Fsqd
_refine_ls_weighting_details 'calc w=1/[\s^2^(Fo^2^)+(0.0214P)^2^+6.7385P] where P=(Fo^2^+2Fc^2^)/3'
_refine_ls_weighting_scheme calc
_refine_ls_wR_factor_gt 0.1284
_refine_ls_wR_factor_ref 0.1360
_reflns_number_gt 2305
_reflns_number_total 3043
_reflns_threshold_expression >2\s(I)
_cod_data_source_file c4ce01832j2.cif
_cod_data_source_block 2012jms0026-RS-2IMA
_cod_depositor_comments
;
The following automatic conversions were performed:

'_symmetry_cell_setting' value 'Triclinic' changed to 'triclinic'
according to
/usr/data/users/saulius/crontab/automatic-downloads/rss-feeds/RSC/lib/dictionaries/cif_core.dic
dictionary named 'cif_core.dic' version 2.4.2 from
2011-04-26.

'_exptl_absorpt_correction_type' value 'Multi-scan'
changed to 'multi-scan' according to
/usr/data/users/saulius/crontab/automatic-downloads/rss-feeds/RSC/lib/dictionaries/cif_core.dic
dictionary named 'cif_core.dic' version 2.4.2 from
2011-04-26.

'_refine_ls_hydrogen_treatment' value 'Constr' changed
to 'constr' according to
/usr/data/users/saulius/crontab/automatic-downloads/rss-feeds/RSC/lib/dictionaries/cif_core.dic
dictionary named 'cif_core.dic' version 2.4.2 from 2011-04-26.

Automatic conversion script
Id: cif_fix_values 2827 2014-09-09 07:05:25Z andrius 

 Adding full bibliography for 7218452--7218470.cif.
;
_cod_original_sg_symbol_H-M P-1
_cod_database_code 7218454

loop_
_symmetry_equiv_pos_as_xyz
'x, y, z'
'-x, -y, -z'

loop_
_atom_site_label
_atom_site_type_symbol
_atom_site_fract_x
_atom_site_fract_y
_atom_site_fract_z
_atom_site_U_iso_or_equiv
_atom_site_adp_type
_atom_site_occupancy
_atom_site_symmetry_multiplicity
_atom_site_calc_flag
_atom_site_refinement_flags
_atom_site_disorder_assembly
_atom_site_disorder_group
C1 C 0.1741(14) -0.0468(7) 0.2208(6) 0.0326(17) Uani 1 1 d U . .
C2 C 0.2303(14) -0.0195(7) 0.3190(6) 0.0315(17) Uani 1 1 d U . .
C3 C 0.1110(15) -0.0711(7) 0.3876(6) 0.0351(18) Uani 1 1 d U . .
H3 H 0.1533 -0.0513 0.4542 0.042 Uiso 1 1 calc R . .
C4 C -0.0681(15) -0.1506(8) 0.3592(6) 0.0384(19) Uani 1 1 d U . .
H4 H -0.1476 -0.1892 0.4059 0.046 Uiso 1 1 calc R . .
C5 C -0.1348(16) -0.1755(8) 0.2629(6) 0.042(2) Uani 1 1 d U . .
H5 H -0.2650 -0.2277 0.2435 0.050 Uiso 1 1 calc R . .
C6 C -0.0125(14) -0.1248(7) 0.1950(6) 0.0336(18) Uani 1 1 d U . .
H6 H -0.0578 -0.1439 0.1286 0.040 Uiso 1 1 calc R . .
C7 C 0.3070(13) 0.0094(7) 0.1463(6) 0.0299(16) Uani 1 1 d U . .
H7 H 0.4647 0.0327 0.1750 0.036 Uiso 1 1 calc R . .
C8 C 0.3324(14) -0.0856(7) 0.0577(6) 0.0305(17) Uani 1 1 d U . .
I1 I 0.49127(11) 0.11210(5) 0.36890(5) 0.0476(2) Uani 1 1 d U . .
O1 O 0.4736(9) -0.1764(5) 0.0789(4) 0.0357(14) Uani 1 1 d U . .
H1 H 0.4857 -0.2285 0.0298 0.054 Uiso 1 1 calc R . .
O2 O 0.2364(9) -0.0804(5) -0.0206(4) 0.0343(13) Uani 1 1 d U . .
O3 O 0.1996(10) 0.1190(5) 0.1185(4) 0.0361(14) Uani 1 1 d U . .
H3A H 0.0701 0.1002 0.0910 0.054 Uiso 1 1 calc R . .
I2A I 0.3764(3) 0.62478(13) 0.33293(12) 0.0533(4) Uani 0.50 1 d PU A 2
C11A C 0.620(2) 0.4804(11) 0.3190(8) 0.035(4) Uani 0.50 1 d PGU A 2
C12A C 0.741(2) 0.4526(11) 0.4022(7) 0.039(3) Uani 0.50 1 d PGU A 2
H12A H 0.7131 0.4986 0.4626 0.047 Uiso 0.50 1 calc PR A 2
C13A C 0.904(2) 0.3575(12) 0.3969(8) 0.047(3) Uani 0.50 1 d PGU A 2
H13A H 0.9872 0.3386 0.4538 0.057 Uiso 0.50 1 calc PR A 2
C14A C 0.945(2) 0.2902(10) 0.3085(10) 0.054(4) Uani 0.50 1 d PGU A 2
H14A H 1.0567 0.2252 0.3049 0.065 Uiso 0.50 1 calc PR A 2
C15A C 0.824(2) 0.3180(11) 0.2254(8) 0.040(4) Uani 0.50 1 d PGU A 2
H15A H 0.8520 0.2720 0.1650 0.048 Uiso 0.50 1 calc PR A 2
C16A C 0.661(2) 0.4131(12) 0.2306(7) 0.035(3) Uani 0.50 1 d PGU A 2
C17A C 0.547(3) 0.4356(16) 0.1369(12) 0.035(3) Uani 0.50 1 d PU A 2
H17A H 0.4311 0.5039 0.1467 0.042 Uiso 0.50 1 calc PR A 2
O11A O 0.827(2) 0.5830(11) 0.1021(9) 0.046(2) Uani 0.50 1 d PU A 2
H11A H 0.9292 0.5975 0.0645 0.068 Uiso 0.50 1 calc PR A 2
C18A C 0.737(3) 0.4751(18) 0.0752(12) 0.032(4) Uani 0.50 1 d PU A 2
O12A O 0.790(14) 0.416(5) 0.002(4) 0.055(6) Uani 0.50 1 d PU A 2
I2B I 0.9813(2) 0.33786(12) 0.34632(10) 0.0372(3) Uani 0.50 1 d PU A -1
C11B C 0.7022(19) 0.4539(11) 0.3192(8) 0.034(4) Uani 0.50 1 d PGU A -1
C12B C 0.632(2) 0.5358(11) 0.3964(7) 0.039(3) Uani 0.50 1 d PGU A -1
H12B H 0.7138 0.5399 0.4573 0.047 Uiso 0.50 1 calc PR A -1
C13B C 0.441(2) 0.6117(11) 0.3845(8) 0.047(3) Uani 0.50 1 d PGU A -1
H13B H 0.3925 0.6676 0.4372 0.057 Uiso 0.50 1 calc PR A -1
C14B C 0.321(2) 0.6056(12) 0.2955(10) 0.054(4) Uani 0.50 1 d PGU A -1
H14B H 0.1901 0.6575 0.2873 0.065 Uiso 0.50 1 calc PR A -1
C15B C 0.391(2) 0.5238(12) 0.2183(8) 0.049(4) Uani 0.50 1 d PGU A -1
H15B H 0.3090 0.5196 0.1574 0.058 Uiso 0.50 1 calc PR A -1
C16B C 0.582(2) 0.4479(11) 0.2302(7) 0.024(3) Uani 0.50 1 d PGU A -1
C17B C 0.649(3) 0.3611(15) 0.1470(11) 0.028(3) Uani 0.50 1 d PU A -1
H17B H 0.7191 0.2846 0.1706 0.033 Uiso 0.50 1 calc PR A -1
C18B C 0.812(3) 0.4153(15) 0.0810(12) 0.025(3) Uani 0.50 1 d PU A -1
O11B O 0.944(2) 0.4989(11) 0.1249(9) 0.046(2) Uani 0.50 1 d PU A -1
H11B H 1.0304 0.5264 0.0856 0.068 Uiso 0.50 1 calc PR A -1
O12B O 0.801(14) 0.386(5) -0.005(4) 0.055(6) Uani 0.50 1 d PU A -1
O13 O 0.4406(10) 0.3243(5) 0.0843(4) 0.0390(14) Uani 1 1 d U . .
H13 H 0.3349 0.2989 0.1163 0.058 Uiso 1 1 calc R A 2

loop_
_atom_site_aniso_label
_atom_site_aniso_U_11
_atom_site_aniso_U_22
_atom_site_aniso_U_33
_atom_site_aniso_U_23
_atom_site_aniso_U_13
_atom_site_aniso_U_12
C1 0.037(4) 0.025(4) 0.035(4) 0.000(3) 0.001(3) 0.004(3)
C2 0.040(5) 0.019(4) 0.034(4) 0.000(3) -0.002(3) 0.009(3)
C3 0.043(5) 0.033(4) 0.029(4) 0.001(3) 0.004(3) 0.014(3)
C4 0.044(5) 0.038(5) 0.035(4) 0.010(4) 0.009(4) 0.011(4)
C5 0.038(5) 0.047(5) 0.040(5) 0.004(4) 0.002(4) -0.003(4)
C6 0.035(5) 0.038(5) 0.027(4) 0.002(3) -0.001(3) -0.004(3)
C7 0.025(4) 0.026(4) 0.039(4) 0.006(3) -0.008(3) -0.003(3)
C8 0.026(4) 0.034(4) 0.033(4) 0.009(3) 0.001(3) -0.004(3)
I1 0.0512(4) 0.0341(3) 0.0536(4) -0.0031(3) -0.0184(3) -0.0014(3)
O1 0.036(3) 0.034(3) 0.037(3) 0.003(2) -0.003(3) 0.003(2)
O2 0.032(3) 0.044(3) 0.029(3) 0.007(2) 0.004(2) 0.003(3)
O3 0.037(3) 0.030(3) 0.041(4) 0.003(2) -0.002(3) -0.001(2)
I2A 0.0702(10) 0.0319(7) 0.0628(11) 0.0116(7) 0.0369(8) 0.0166(7)
C11A 0.043(10) 0.030(8) 0.034(7) 0.005(6) 0.015(7) -0.002(6)
C12A 0.055(9) 0.033(8) 0.031(7) 0.008(6) 0.009(7) -0.010(6)
C13A 0.074(9) 0.025(6) 0.048(7) 0.019(6) 0.018(6) -0.004(5)
C14A 0.064(10) 0.030(8) 0.066(9) -0.003(6) 0.005(7) 0.029(7)
C15A 0.044(9) 0.033(8) 0.047(8) 0.008(7) 0.021(7) 0.006(6)
C16A 0.044(9) 0.032(9) 0.029(6) 0.005(5) 0.012(6) 0.007(6)
C17A 0.041(8) 0.028(7) 0.034(7) -0.004(6) 0.009(5) 0.004(5)
O11A 0.061(7) 0.044(6) 0.031(5) -0.005(4) 0.010(4) -0.021(4)
C18A 0.036(10) 0.036(9) 0.022(7) 0.001(7) -0.007(7) -0.004(7)
O12A 0.075(7) 0.059(18) 0.029(5) -0.011(7) 0.019(5) -0.037(15)
I2B 0.0303(6) 0.0409(7) 0.0394(8) 0.0034(6) -0.0046(5) -0.0028(5)
C11B 0.040(9) 0.021(8) 0.039(7) -0.003(6) 0.003(6) -0.007(6)
C12B 0.062(9) 0.031(8) 0.026(7) 0.005(6) 0.017(7) -0.004(6)
C13B 0.074(9) 0.025(6) 0.048(7) 0.019(6) 0.018(6) -0.004(5)
C14B 0.064(10) 0.030(8) 0.066(9) -0.003(6) 0.005(7) 0.029(7)
C15B 0.063(11) 0.044(10) 0.042(8) 0.010(7) 0.011(7) 0.030(8)
C16B 0.025(8) 0.019(7) 0.030(6) 0.007(5) 0.010(5) -0.002(5)
C17B 0.028(7) 0.025(7) 0.031(6) 0.004(5) 0.010(5) 0.009(5)
C18B 0.027(8) 0.022(8) 0.026(7) 0.003(6) 0.001(6) 0.004(6)
O11B 0.061(7) 0.044(6) 0.031(5) -0.005(4) 0.010(4) -0.021(4)
O12B 0.075(7) 0.059(18) 0.029(5) -0.011(7) 0.019(5) -0.037(15)
O13 0.037(3) 0.047(4) 0.034(3) 0.006(3) 0.008(3) -0.009(3)

loop_
_atom_type_symbol
_atom_type_description
_atom_type_scat_dispersion_real
_atom_type_scat_dispersion_imag
_atom_type_scat_source
C C 0.0033 0.0016 'International Tables Vol C Tables 4.2.6.8 and 6.1.1.4'
H H 0.0000 0.0000 'International Tables Vol C Tables 4.2.6.8 and 6.1.1.4'
I I -0.4742 1.8119 'International Tables Vol C Tables 4.2.6.8 and 6.1.1.4'
O O 0.0106 0.0060 'International Tables Vol C Tables 4.2.6.8 and 6.1.1.4'

loop_
_geom_angle_atom_site_label_1
_geom_angle_atom_site_label_2
_geom_angle_atom_site_label_3
_geom_angle
C6 C1 C2 117.0(8)
C6 C1 C7 121.5(7)
C2 C1 C7 121.6(7)
C3 C2 C1 122.0(8)
C3 C2 I1 117.1(6)
C1 C2 I1 120.8(6)
C4 C3 C2 119.3(8)
C4 C3 H3 120.3
C2 C3 H3 120.3
C3 C4 C5 120.2(9)
C3 C4 H4 119.9
C5 C4 H4 119.9
C6 C5 C4 119.8(9)
C6 C5 H5 120.1
C4 C5 H5 120.1
C5 C6 C1 121.6(8)
C5 C6 H6 119.2
C1 C6 H6 119.2
O3 C7 C1 111.5(7)
O3 C7 C8 109.7(6)
C1 C7 C8 110.6(6)
O3 C7 H7 108.3
C1 C7 H7 108.3
C8 C7 H7 108.3
O2 C8 O1 124.4(8)
O2 C8 C7 125.4(7)
O1 C8 C7 110.2(7)
C8 O1 H1 109.5
C7 O3 H3A 109.5
C12A C11A C16A 120.0
C12A C11A I2A 117.7(6)
C16A C11A I2A 122.3(6)
C13A C12A C11A 120.0
C13A C12A H12A 120.0
C11A C12A H12A 120.0
C14A C13A C12A 120.0
C14A C13A H13A 120.0
C12A C13A H13A 120.0
C15A C14A C13A 120.0
C15A C14A H14A 120.0
C13A C14A H14A 120.0
C14A C15A C16A 120.0
C14A C15A H15A 120.0
C16A C15A H15A 120.0
C15A C16A C11A 120.0
C15A C16A C17A 114.8(10)
C11A C16A C17A 125.1(10)
O13 C17A C16A 113.5(13)
O13 C17A C18A 106.3(12)
C16A C17A C18A 106.4(14)
O13 C17A H17A 110.1
C16A C17A H17A 110.1
C18A C17A H17A 110.1
C18A O11A H11A 109.5
O12A C18A O11A 121(3)
O12A C18A C17A 124(3)
O11A C18A C17A 115.5(15)
C12B C11B C16B 120.0
C12B C11B I2B 117.0(6)
C16B C11B I2B 122.9(6)
C11B C12B C13B 120.0
C11B C12B H12B 120.0
C13B C12B H12B 120.0
C14B C13B C12B 120.0
C14B C13B H13B 120.0
C12B C13B H13B 120.0
C13B C14B C15B 120.0
C13B C14B H14B 120.0
C15B C14B H14B 120.0
C16B C15B C14B 120.0
C16B C15B H15B 120.0
C14B C15B H15B 120.0
C15B C16B C11B 120.0
C15B C16B C17B 118.2(9)
C11B C16B C17B 121.8(9)
C16B C17B O13 109.2(11)
C16B C17B C18B 115.3(13)
O13 C17B C18B 104.5(12)
C16B C17B H17B 109.2
O13 C17B H17B 109.2
C18B C17B H17B 109.2
O12B C18B O11B 125(3)
O12B C18B C17B 122(3)
O11B C18B C17B 112.8(14)
C18B O11B H11B 109.5
C17A O13 C17B 40.3(8)
C17A O13 H13 109.5
C17B O13 H13 111.2

loop_
_geom_bond_atom_site_label_1
_geom_bond_atom_site_label_2
_geom_bond_distance
C1 C6 1.376(11)
C1 C2 1.391(11)
C1 C7 1.506(12)
C2 C3 1.375(12)
C2 I1 2.108(8)
C3 C4 1.359(12)
C3 H3 0.9500
C4 C5 1.376(12)
C4 H4 0.9500
C5 C6 1.373(12)
C5 H5 0.9500
C6 H6 0.9500
C7 O3 1.416(9)
C7 C8 1.524(11)
C7 H7 1.0000
C8 O2 1.209(9)
C8 O1 1.324(9)
O1 H1 0.8400
O3 H3A 0.8400
I2A C11A 2.097(8)
C11A C12A 1.3900
C11A C16A 1.3900
C12A C13A 1.3900
C12A H12A 0.9500
C13A C14A 1.3900
C13A H13A 0.9500
C14A C15A 1.3900
C14A H14A 0.9500
C15A C16A 1.3900
C15A H15A 0.9500
C16A C17A 1.480(19)
C17A O13 1.450(17)
C17A C18A 1.52(2)
C17A H17A 1.0000
O11A C18A 1.28(2)
O11A H11A 0.8400
C18A O12A 1.20(4)
I2B C11B 2.090(8)
C11B C12B 1.3900
C11B C16B 1.3900
C12B C13B 1.3900
C12B H12B 0.9500
C13B C14B 1.3900
C13B H13B 0.9500
C14B C15B 1.3900
C14B H14B 0.9500
C15B C16B 1.3900
C15B H15B 0.9500
C16B C17B 1.472(17)
C17B O13 1.481(17)
C17B C18B 1.51(2)
C17B H17B 1.0000
C18B O12B 1.20(5)
C18B O11B 1.26(2)
O11B H11B 0.8400
O13 H13 0.8400

loop_
_geom_torsion_atom_site_label_1
_geom_torsion_atom_site_label_2
_geom_torsion_atom_site_label_3
_geom_torsion_atom_site_label_4
_geom_torsion
C6 C1 C2 C3 2.2(11)
C7 C1 C2 C3 -179.5(7)
C6 C1 C2 I1 -174.0(6)
C7 C1 C2 I1 4.2(10)
C1 C2 C3 C4 -0.4(12)
I1 C2 C3 C4 176.1(6)
C2 C3 C4 C5 -2.5(12)
C3 C4 C5 C6 3.3(13)
C4 C5 C6 C1 -1.3(13)
C2 C1 C6 C5 -1.4(12)
C7 C1 C6 C5 -179.6(7)
C6 C1 C7 O3 83.2(9)
C2 C1 C7 O3 -94.9(9)
C6 C1 C7 C8 -39.2(10)
C2 C1 C7 C8 142.7(7)
O3 C7 C8 O2 -13.8(11)
C1 C7 C8 O2 109.6(9)
O3 C7 C8 O1 167.0(6)
C1 C7 C8 O1 -69.6(8)
C16A C11A C12A C13A 0.0
I2A C11A C12A C13A 179.8(10)
C11A C12A C13A C14A 0.0
C12A C13A C14A C15A 0.0
C13A C14A C15A C16A 0.0
C14A C15A C16A C11A 0.0
C14A C15A C16A C17A 178.6(14)
C12A C11A C16A C15A 0.0
I2A C11A C16A C15A -179.8(11)
C12A C11A C16A C17A -178.4(15)
I2A C11A C16A C17A 1.8(13)
C15A C16A C17A O13 54.9(16)
C11A C16A C17A O13 -126.6(11)
C15A C16A C17A C18A -61.7(15)
C11A C16A C17A C18A 116.8(13)
O13 C17A C18A O12A -5(6)
C16A C17A C18A O12A 116(5)
O13 C17A C18A O11A 169.2(14)
C16A C17A C18A O11A -69.5(19)
C16B C11B C12B C13B 0.0
I2B C11B C12B C13B -177.2(10)
C11B C12B C13B C14B 0.0
C12B C13B C14B C15B 0.0
C13B C14B C15B C16B 0.0
C14B C15B C16B C11B 0.0
C14B C15B C16B C17B 179.1(13)
C12B C11B C16B C15B 0.0
I2B C11B C16B C15B 177.0(10)
C12B C11B C16B C17B -179.1(14)
I2B C11B C16B C17B -2.1(13)
C15B C16B C17B O13 -29.1(15)
C11B C16B C17B O13 149.9(9)
C15B C16B C17B C18B 88.1(15)
C11B C16B C17B C18B -92.8(15)
C16B C17B C18B O12B -145(5)
O13 C17B C18B O12B -25(5)
C16B C17B C18B O11B 30(2)
O13 C17B C18B O11B 150.0(13)
C16A C17A O13 C17B -37.3(13)
C18A C17A O13 C17B 79.4(16)
C16B C17B O13 C17A 44.4(13)
C18B C17B O13 C17A -79.4(15)
